data_7718340
loop_
_publ_author_name
'Malik, Suvamoy'
'Brand&#xe3;o, Paula'
'Benmansour, Samia'
'G&#xf3;mez-Garc&#xed;a, Carlos J'
'Saha, Amrita'

_publ_section_title
;
 Modulation of the spin crossover behaviour in four manganese(III)
 complexes through cation-anion interactions.
;
_journal_issue 16
_journal_name_full 'Dalton transactions (Cambridge, England : 2003)'
_journal_page_first 6645
_journal_page_last 6652
_journal_paper_doi 10.1039/d5dt00238a
_journal_volume 54
_journal_year 2025
_chemical_absolute_configuration unk
_chemical_formula_moiety 'C30 H40 Mn N4 O4, B0.689 F3.907'
_chemical_formula_sum 'C30 H40 B0.689 F3.907 Mn N4 O4'
_chemical_formula_weight 662.432
_space_group_crystal_system orthorhombic
_space_group_IT_number 45
_space_group_name_Hall 'I 2 -2c'
_space_group_name_H-M_alt 'I b a 2'
_symmetry_Int_Tables_number 45
_audit_creation_date 2025-01-17
_audit_creation_method
;
Olex2 1.5-alpha
(compiled 2024.02.16 svn.r378c4104 for OlexSys, GUI svn.r6928)
;
_audit_update_record
;
2025-02-22 deposited with the CCDC.	2025-03-17 downloaded from the CCDC.
;
_cell_angle_alpha 90
_cell_angle_beta 90
_cell_angle_gamma 90
_cell_formula_units_Z 4
_cell_length_a 20.230(2)
_cell_length_b 8.2512(6)
_cell_length_c 18.3902(13)
_cell_measurement_reflns_used 464
_cell_measurement_temperature 100.00
_cell_measurement_theta_max 27.104
_cell_measurement_theta_min 1.872
_cell_volume 3069.7(4)
_computing_molecular_graphics 'Olex2 1.5-alpha (Dolomanov et al., 2009)'
_computing_publication_material 'Olex2 1.5-alpha (Dolomanov et al., 2009)'
_computing_structure_refinement 'olex2.refine 1.5-alpha (Bourhis et al., 2015)'
_computing_structure_solution 'SHELXT 2018/2 (Sheldrick, 2018)'
_diffrn_ambient_temperature 100.00
_diffrn_measured_fraction_theta_full 0.982
_diffrn_measured_fraction_theta_max 0.989
_diffrn_measurement_device_type CCD
_diffrn_measurement_method 'omega and phi scans'
_diffrn_radiation_type 'Mo K\a'
_diffrn_radiation_wavelength 0.71073
_diffrn_reflns_av_R_equivalents 0.0652
_diffrn_reflns_av_unetI/netI 0.0318
_diffrn_reflns_Laue_measured_fraction_full 0.9819
_diffrn_reflns_Laue_measured_fraction_max 0.9878
_diffrn_reflns_limit_h_max 27
_diffrn_reflns_limit_h_min -27
_diffrn_reflns_limit_k_max 11
_diffrn_reflns_limit_k_min -11
_diffrn_reflns_limit_l_max 25
_diffrn_reflns_limit_l_min -25
_diffrn_reflns_number 56822
_diffrn_reflns_point_group_measured_fraction_full 0.9831
_diffrn_reflns_point_group_measured_fraction_max 0.9887
_diffrn_reflns_theta_full 25.2417
_diffrn_reflns_theta_max 29.12
_diffrn_reflns_theta_min 4.43
_exptl_absorpt_coefficient_mu 0.497
_exptl_absorpt_correction_type multi-scan
_exptl_absorpt_process_details sadabs
_exptl_crystal_colour brown
_exptl_crystal_colour_primary brown
_exptl_crystal_density_diffrn 1.433
_exptl_crystal_description block
_exptl_crystal_F_000 1386.428
_exptl_crystal_size_max 0.28
_exptl_crystal_size_mid 0.12
_exptl_crystal_size_min 0.03
_exptl_transmission_factor_max 0.998
_exptl_transmission_factor_min 0.992
_refine_diff_density_max 1.0434
_refine_diff_density_min -0.6588
_refine_diff_density_rms 0.0776
_refine_ls_abs_structure_details 'Hooft, R.W.W., Straver, L.H., Spek, A.L. (2010). J. Appl. Cryst., 43, 665-668.'
_refine_ls_abs_structure_Flack 0.022(7)
_refine_ls_d_res_high 0.7302
_refine_ls_d_res_low 4.5975
_refine_ls_goodness_of_fit_ref 1.0380
_refine_ls_hydrogen_treatment constr
_refine_ls_matrix_type full
_refine_ls_number_constraints 34
_refine_ls_number_parameters 216
_refine_ls_number_reflns 4099
_refine_ls_number_restraints 45
_refine_ls_restrained_S_all 1.0322
_refine_ls_R_factor_all 0.0641
_refine_ls_R_factor_gt 0.0582
_refine_ls_shift/su_max 0.0009
_refine_ls_shift/su_mean 0.0001
_refine_ls_structure_factor_coef Fsqd
_refine_ls_weighting_details 'w=1/[\s^2^(Fo^2^)+(0.0801P)^2^+7.6414P] where P=(Fo^2^+2Fc^2^)/3'
_refine_ls_weighting_scheme calc
_refine_ls_wR_factor_gt 0.1513
_refine_ls_wR_factor_ref 0.1590
_reflns_Friedel_coverage 0.990
_reflns_limit_h_max 27
_reflns_limit_h_min -27
_reflns_limit_k_max 11
_reflns_limit_k_min -11
_reflns_limit_l_max 25
_reflns_limit_l_min -25
_reflns_number_gt 3774
_reflns_number_total 4099
_reflns_threshold_expression I>=2u(I)
_cod_data_source_file d5dt00238a2.cif
_cod_data_source_block complex2_100
_cod_depositor_comments 'Adding full bibliography for 7718333--7718340.cif.'
_cod_original_cell_volume 3069.8(5)
_cod_original_sg_symbol_Hall ' I 2 -2c'
_cod_database_code 7718340
_olex2_refinement_description
;
1. Twinned data refinement
 Scales: 0.95(3)
 0.05(3)
2. Fixed Uiso
 At 1.2 times of:
  All B(F) groups, All C(H) groups, All C(H,H) groups, All N(H) groups
 At 1.5 times of:
  All C(H,H,H) groups
3. Restrained distances
 B6-F3
 1.35 with sigma of 0.02
 B6-F2
 1.35 with sigma of 0.02
4. Uiso/Uaniso restraints and constraints
Uanis(F3) \\sim Ueq, Uanis(F1) \\sim Ueq, Uanis(F2) \\sim Ueq, Uanis(B6) \\sim
Ueq: with sigma of 0.005 and sigma for terminal atoms of 0.01
5. Rigid body (RIGU) restrains
 F3, F1, B6, F2
 with sigma for 1-2 distances of 0.002 and sigma for 1-3 distances of 0.002
6. Others
 Sof(B6)=Sof(F4)=FVAR(1)
 Fixed Sof: F1(0.375) F2(0.75)
7.a Ternary CH refined with riding coordinates:
 N2(H2)
7.b Secondary CH2 refined with riding coordinates:
 C8(H8a,H8b), C12(H12a,H12b), C13(H13a,H13b), C14(H14a,H14b), C15(H15a,H15b)
7.c Aromatic/amide H refined with riding coordinates:
 C3(H3), C5(H5), C9(H9), C11(H11)
7.d X=CH2 refined with riding coordinates:
 C10(H10a,H10b)
7.e Idealised Me refined as rotating group:
 C7(H7a,H7b,H7c)
;
_olex2_submission_special_instructions 'No special instructions were received'

loop_
_space_group_symop_id
_space_group_symop_operation_xyz
1 x,y,z
2 -x,-y,z
3 -x,y,z+1/2
4 x,-y,z+1/2
5 x+1/2,y+1/2,z+1/2
6 -x+1/2,-y+1/2,z+1/2
7 -x+1/2,y+1/2,z+1
8 x+1/2,-y+1/2,z+1

loop_
_atom_site_label
_atom_site_type_symbol
_atom_site_fract_x
_atom_site_fract_y
_atom_site_fract_z
_atom_site_U_iso_or_equiv
_atom_site_adp_type
_atom_site_occupancy
_atom_site_site_symmetry_order
_atom_site_refinement_flags_posn
_atom_site_refinement_flags_adp
_atom_site_refinement_flags_occupancy
Mn1 Mn 0.5 0.0 0.52783(4) 0.03185(17) Uani 1.000000 2 S T P
O1 O 0.57205(9) 0.1428(3) 0.53325(13) 0.0335(5) Uani 1.000000 1 . . .
O2 O 0.70112(11) 0.2329(3) 0.54356(13) 0.0393(6) Uani 1.000000 1 . . .
N1 N 0.45881(12) 0.1456(4) 0.45527(15) 0.0328(6) Uani 1.000000 1 . . .
N2 N 0.45354(15) 0.1214(5) 0.60969(16) 0.0456(9) Uani 1.000000 1 . . .
H2 H 0.47534(15) 0.2198(5) 0.61530(16) 0.0547(10) Uiso 1.000000 1 R . .
C1 C 0.59726(14) 0.2275(5) 0.47948(16) 0.0320(6) Uani 1.000000 1 . . .
C2 C 0.66414(13) 0.2801(5) 0.48448(17) 0.0360(7) Uani 1.000000 1 . . .
C3 C 0.69226(16) 0.3753(6) 0.4312(2) 0.0447(9) Uani 1.000000 1 . . .
H3 H 0.73676(16) 0.4100(6) 0.4366(2) 0.0537(11) Uiso 1.000000 1 R . .
C4 C 0.65651(16) 0.4221(6) 0.3691(2) 0.0498(10) Uani 1.000000 1 . . .
C5 C 0.59187(16) 0.3712(5) 0.36287(17) 0.0415(8) Uani 1.000000 1 . . .
H5 H 0.56692(16) 0.4018(5) 0.32131(17) 0.0498(10) Uiso 1.000000 1 R . .
C6 C 0.56168(14) 0.2735(5) 0.41759(17) 0.0349(7) Uani 1.000000 1 . . .
C7 C 0.6890(2) 0.3282(6) 0.6079(2) 0.0490(10) Uani 1.000000 1 . . .
H7a H 0.7067(17) 0.4376(16) 0.6010(8) 0.0736(15) Uiso 1.000000 1 GR . .
H7b H 0.6413(2) 0.335(4) 0.6168(12) 0.0736(15) Uiso 1.000000 1 GR . .
H7c H 0.7106(16) 0.277(3) 0.6497(4) 0.0736(15) Uiso 1.000000 1 GR . .
C8 C 0.6900(2) 0.5349(7) 0.3133(2) 0.0561(12) Uani 1.000000 1 . . .
H8a H 0.6565(2) 0.5744(7) 0.2783(2) 0.0674(14) Uiso 1.000000 1 R . .
H8b H 0.7087(2) 0.6301(7) 0.3389(2) 0.0674(14) Uiso 1.000000 1 R . .
C9 C 0.7428(2) 0.4511(5) 0.2738(2) 0.0461(8) Uani 1.000000 1 . . .
H9 H 0.7316(2) 0.3678(5) 0.2404(2) 0.0553(10) Uiso 1.000000 1 R . .
C10 C 0.80734(17) 0.4897(6) 0.2838(3) 0.0490(9) Uani 1.000000 1 . . .
H10a H 0.81920(17) 0.5728(6) 0.3171(3) 0.0588(11) Uiso 1.000000 1 R . .
H10b H 0.84067(17) 0.4336(6) 0.2575(3) 0.0588(11) Uiso 1.000000 1 R . .
C11 C 0.49096(14) 0.2442(5) 0.41362(17) 0.0333(7) Uani 1.000000 1 . . .
H11 H 0.46655(14) 0.3017(5) 0.37781(17) 0.0400(8) Uiso 1.000000 1 R . .
C12 C 0.38595(16) 0.1669(5) 0.4594(2) 0.0389(8) Uani 1.000000 1 . . .
H12a H 0.37024(16) 0.2303(5) 0.4171(2) 0.0467(10) Uiso 1.000000 1 R . .
H12b H 0.36387(16) 0.0599(5) 0.4586(2) 0.0467(10) Uiso 1.000000 1 R . .
C13 C 0.36908(14) 0.2556(4) 0.5297(3) 0.0467(9) Uani 1.000000 1 . . .
H13a H 0.39521(14) 0.3570(4) 0.5317(3) 0.0560(11) Uiso 1.000000 1 R . .
H13b H 0.32177(14) 0.2862(4) 0.5284(3) 0.0560(11) Uiso 1.000000 1 R . .
C14 C 0.38193(19) 0.1591(6) 0.5986(2) 0.0491(11) Uani 1.000000 1 . . .
H14a H 0.35675(19) 0.0564(6) 0.5963(2) 0.0589(13) Uiso 1.000000 1 R . .
H14b H 0.36550(19) 0.2215(6) 0.6409(2) 0.0589(13) Uiso 1.000000 1 R . .
C15 C 0.4642(2) 0.0289(7) 0.6765(2) 0.0613(14) Uani 1.000000 1 . . .
H15a H 0.4338(2) -0.0650(7) 0.6783(2) 0.0736(17) Uiso 1.000000 1 R . .
H15b H 0.4557(2) 0.0981(7) 0.7195(2) 0.0736(17) Uiso 1.000000 1 R . .
F1 F 0.5 0.5 0.6155(2) 0.0650(14) Uani 0.750000 2 S TU P
F2 F 0.5193(2) 0.3481(7) 0.7235(2) 0.0618(9) Uani 0.750000 1 D U P
F3 F 0.4194(2) 0.4534(5) 0.6880(2) 0.0381(13) Uani 0.484(9) 1 D U P
B6 B 0.4848(4) 0.5071(13) 0.6865(4) 0.0312(13) Uani 0.345(9) 1 D U P
F4 F 0.4739(3) 0.5726(9) 0.7202(4) 0.0375(16) Uiso 0.345(9) 1 R . P

loop_
_atom_site_aniso_label
_atom_site_aniso_U_11
_atom_site_aniso_U_22
_atom_site_aniso_U_33
_atom_site_aniso_U_12
_atom_site_aniso_U_13
_atom_site_aniso_U_23
Mn1 0.0130(2) 0.0598(4) 0.0228(2) -0.0126(2) -0.000000 0.000000
O1 0.0156(7) 0.0588(13) 0.0261(9) -0.0126(8) -0.0031(8) 0.0104(10)
O2 0.0177(9) 0.0617(14) 0.0386(13) -0.0125(9) -0.0090(8) 0.0233(11)
N1 0.0135(10) 0.0580(17) 0.0270(12) -0.0015(11) -0.0031(9) -0.0095(11)
N2 0.0287(14) 0.078(2) 0.0299(13) -0.0333(15) 0.0088(11) -0.0163(14)
C1 0.0136(11) 0.0572(19) 0.0253(12) -0.0039(11) 0.0008(9) 0.0087(13)
C2 0.0124(11) 0.063(2) 0.0329(14) -0.0050(12) -0.0008(11) 0.0167(14)
C3 0.0163(13) 0.072(3) 0.0454(19) -0.0046(14) 0.0020(12) 0.0257(17)
C4 0.0219(15) 0.085(3) 0.0426(18) 0.0031(17) 0.0091(13) 0.033(2)
C5 0.0206(14) 0.076(3) 0.0279(14) 0.0070(15) 0.0000(11) 0.0154(16)
C6 0.0149(11) 0.064(2) 0.0260(13) 0.0059(12) 0.0012(10) 0.0057(13)
C7 0.0331(17) 0.076(3) 0.0378(18) -0.0121(17) -0.0098(15) 0.0195(18)
C8 0.0340(18) 0.085(3) 0.049(2) 0.0029(19) 0.0095(16) 0.032(2)
C9 0.053(2) 0.0442(16) 0.0406(17) -0.0096(14) 0.0111(18) -0.0061(18)
C10 0.0321(15) 0.061(2) 0.054(2) 0.0035(16) 0.015(2) 0.0260(18)
C11 0.0174(12) 0.0573(19) 0.0254(12) 0.0022(12) -0.0046(10) -0.0017(13)
C12 0.0138(12) 0.055(2) 0.0478(19) -0.0018(13) -0.0028(12) -0.0204(17)
C13 0.0210(12) 0.0577(19) 0.061(2) -0.0137(12) 0.0138(17) -0.031(2)
C14 0.0285(17) 0.071(3) 0.048(2) -0.0243(17) 0.0188(15) -0.0336(19)
C15 0.039(2) 0.117(4) 0.0280(16) -0.049(2) 0.0050(14) -0.012(2)
F1 0.049(2) 0.126(4) 0.0201(16) 0.0003(18) -0.000000 0.000000
F2 0.058(2) 0.081(3) 0.0458(17) 0.0028(15) 0.0050(13) 0.0124(14)
F3 0.0362(19) 0.043(2) 0.035(2) -0.0091(11) -0.0021(10) -0.0064(13)
B6 0.037(3) 0.041(3) 0.015(2) -0.0155(13) -0.0029(10) -0.0067(11)

loop_
_atom_type_symbol
_atom_type_scat_dispersion_real
_atom_type_scat_dispersion_imag
_atom_type_scat_Cromer_Mann_a1
_atom_type_scat_Cromer_Mann_a2
_atom_type_scat_Cromer_Mann_a3
_atom_type_scat_Cromer_Mann_a4
_atom_type_scat_Cromer_Mann_b1
_atom_type_scat_Cromer_Mann_b2
_atom_type_scat_Cromer_Mann_b3
_atom_type_scat_Cromer_Mann_b4
_atom_type_scat_Cromer_Mann_c
_atom_type_scat_source
_atom_type_scat_dispersion_source
B 0.00156 0.00068 2.05450 1.33260 1.09790 0.70680 23.21850 1.02100 60.34980 0.14030 -0.19320 'International Tables Volume C Table 6.1.1.4 (pp. 500-502)' 'Brennan, Cowan, Rev. Sci. Instrum., 1992, 63, 850'
C 0.00313 0.00162 2.31000 1.02000 1.58860 0.86500 20.84390 10.20750 0.56870 51.65120 0.21560 'International Tables Volume C Table 6.1.1.4 (pp. 500-502)' 'Brennan, Cowan, Rev. Sci. Instrum., 1992, 63, 850'
F 0.01756 0.01033 3.53920 2.64120 1.51700 1.02430 10.28250 4.29440 0.26150 26.14760 0.27760 'International Tables Volume C Table 6.1.1.4 (pp. 500-502)' 'Brennan, Cowan, Rev. Sci. Instrum., 1992, 63, 850'
H 0.00000 0.00000 0.49300 0.32291 0.14019 0.04081 10.51090 26.12570 3.14236 57.79970 0.00304 'International Tables Volume C Table 6.1.1.4 (pp. 500-502)' 'Brennan, Cowan, Rev. Sci. Instrum., 1992, 63, 850'
Mn 0.33764 0.73350 11.28190 7.35730 3.01930 2.24410 5.34090 0.34320 17.86740 83.75430 1.08960 'International Tables Volume C Table 6.1.1.4 (pp. 500-502)' 'Brennan, Cowan, Rev. Sci. Instrum., 1992, 63, 850'
N 0.00612 0.00332 12.21260 3.13220 2.01250 1.16630 0.00570 9.89330 28.99750 0.58260 -11.52900 'International Tables Volume C Table 6.1.1.4 (pp. 500-502)' 'Brennan, Cowan, Rev. Sci. Instrum., 1992, 63, 850'
O 0.01085 0.00610 3.04850 2.28680 1.54630 0.86700 13.27710 5.70110 0.32390 32.90890 0.25080 'International Tables Volume C Table 6.1.1.4 (pp. 500-502)' 'Brennan, Cowan, Rev. Sci. Instrum., 1992, 63, 850'

loop_
_geom_angle_atom_site_label_1
_geom_angle_atom_site_label_2
_geom_angle_atom_site_label_3
_geom_angle
_geom_angle_site_symmetry_1
_geom_angle_site_symmetry_3
_geom_angle_publ_flag
O1 Mn1 O1 173.91(16) 2_655 . ?
N1 Mn1 O1 95.15(11) . 2_655 ?
N1 Mn1 O1 95.15(11) 2_655 . ?
N1 Mn1 O1 88.96(11) . . ?
N1 Mn1 O1 88.96(11) 2_655 2_655 ?
N1 Mn1 N1 95.22(16) 2_655 . ?
N2 Mn1 O1 84.91(11) 2_655 . ?
N2 Mn1 O1 90.59(11) 2_655 2_655 ?
N2 Mn1 O1 84.91(11) . 2_655 ?
N2 Mn1 O1 90.59(11) . . ?
N2 Mn1 N1 172.08(15) 2_655 . ?
N2 Mn1 N1 172.08(15) . 2_655 ?
N2 Mn1 N1 90.32(12) . . ?
N2 Mn1 N1 90.32(12) 2_655 2_655 ?
N2 Mn1 N2 84.7(2) 2_655 . ?
C1 O1 Mn1 126.5(2) . . ?
C7 O2 C2 113.7(3) . . ?
C11 N1 Mn1 124.7(2) . . ?
C12 N1 Mn1 117.1(3) . . ?
C12 N1 C11 117.0(3) . . ?
H2 N2 Mn1 107.01(9) . 2_655 ?
C14 N2 Mn1 116.6(2) . 2_655 ?
C14 N2 H2 107.0(2) . . ?
C15 N2 Mn1 107.2(3) . 2_655 ?
C15 N2 H2 107.0(2) . . ?
C15 N2 C14 111.5(3) . . ?
C2 C1 O1 118.8(2) . . ?
C6 C1 O1 123.8(2) . . ?
C6 C1 C2 117.3(3) . . ?
C1 C2 O2 118.8(3) . . ?
C3 C2 O2 119.9(3) . . ?
C3 C2 C1 121.3(3) . . ?
H3 C3 C2 119.28(19) . . ?
C4 C3 C2 121.4(3) . . ?
C4 C3 H3 119.28(19) . . ?
C5 C4 C3 118.2(3) . . ?
C8 C4 C3 118.7(3) . . ?
C8 C4 C5 123.0(3) . . ?
H5 C5 C4 119.35(19) . . ?
C6 C5 C4 121.3(3) . . ?
C6 C5 H5 119.35(17) . . ?
C5 C6 C1 120.4(3) . . ?
C11 C6 C1 120.2(3) . . ?
C11 C6 C5 118.7(3) . . ?
H7a C7 O2 109.5 . . ?
H7b C7 O2 109.5 . . ?
H7b C7 H7a 109.5 . . ?
H7c C7 O2 109.5 . . ?
H7c C7 H7a 109.5 . . ?
H7c C7 H7b 109.5 . . ?
H8a C8 C4 109.3(2) . . ?
H8b C8 C4 109.3(3) . . ?
H8b C8 H8a 108.0 . . ?
C9 C8 C4 111.4(4) . . ?
C9 C8 H8a 109.3(2) . . ?
C9 C8 H8b 109.3(3) . . ?
H9 C9 C8 119.2(3) . . ?
C10 C9 C8 121.6(4) . . ?
C10 C9 H9 119.2(3) . . ?
H10a C10 C9 120.0 . . ?
H10b C10 C9 120.0 . . ?
H10b C10 H10a 120.0 . . ?
C6 C11 N1 124.8(3) . . ?
H11 C11 N1 117.61(17) . . ?
H11 C11 C6 117.61(19) . . ?
H12a C12 N1 109.9(2) . . ?
H12b C12 N1 109.9(2) . . ?
H12b C12 H12a 108.3 . . ?
C13 C12 N1 108.8(3) . . ?
C13 C12 H12a 109.9(2) . . ?
C13 C12 H12b 109.9(2) . . ?
H13a C13 C12 108.60(19) . . ?
H13b C13 C12 108.60(18) . . ?
H13b C13 H13a 107.6 . . ?
C14 C13 C12 114.7(3) . . ?
C14 C13 H13a 108.60(17) . . ?
C14 C13 H13b 108.60(17) . . ?
C13 C14 N2 112.9(3) . . ?
H14a C14 N2 109.0(2) . . ?
H14a C14 C13 109.01(18) . . ?
H14b C14 N2 109.01(18) . . ?
H14b C14 C13 109.01(19) . . ?
H14b C14 H14a 107.8 . . ?
C15 C15 N2 107.7(3) 2_655 . ?
H15a C15 N2 110.18(18) . . ?
H15b C15 N2 110.2(3) . . ?
H15b C15 H15a 108.5 . . ?
B6 F1 B6 27.0(7) . 2_665 ?
F4 F2 B6 42.9(7) 2_665 . ?
F4 F2 B6 28.7(8) 2_665 2_665 ?
F4 F3 B6 32.3(4) . . ?
F2 B6 F1 122.1(8) 2_665 2_665 ?
F2 B6 F1 105.8(7) . 2_665 ?
F3 B6 F1 102.9(5) . 2_665 ?
F3 B6 F2 102.1(7) . 2_665 ?
F3 B6 F2 98.1(6) . . ?
B6 B6 F1 76.5(4) 2_665 2_665 ?
B6 B6 F2 55.3(15) 2_665 . ?
B6 B6 F2 102.8(17) 2_665 2_665 ?
B6 B6 F3 151(2) 2_665 . ?
F4 B6 F1 108.1(7) 2_665 2_665 ?
F4 B6 F1 142.7(12) . 2_665 ?
F4 B6 F2 104.8(7) 2_665 2_665 ?
F4 B6 F2 108.5(9) . . ?
F4 B6 F2 21.8(4) 2_665 . ?
F4 B6 F2 22.2(6) . 2_665 ?
F4 B6 F3 117.6(8) 2_665 . ?
F4 B6 F3 86.7(8) . . ?
F3 F4 F2 141.1(10) . 2_665 ?
B6 F4 F2 129.1(13) . 2_665 ?
B6 F4 F2 115.3(10) 2_665 2_665 ?
B6 F4 F3 87.3(6) 2_665 . ?
B6 F4 F3 61.0(7) . . ?
F4 F4 F2 126.6(11) 2_665 2_665 ?
F4 F4 F3 89.7(6) 2_665 . ?
F4 F4 B6 31.8(5) 2_665 2_665 ?
F4 F4 B6 49.7(8) 2_665 . ?

loop_
_geom_bond_atom_site_label_1
_geom_bond_atom_site_label_2
_geom_bond_distance
_geom_bond_site_symmetry_2
_geom_bond_publ_flag
Mn1 O1 1.8772(18) . ?
Mn1 O1 1.8772(18) 2_655 ?
Mn1 N1 1.979(3) 2_655 ?
Mn1 N1 1.979(3) . ?
Mn1 N2 2.038(3) . ?
Mn1 N2 2.038(3) 2_655 ?
O1 C1 1.314(4) . ?
O2 C2 1.375(4) . ?
O2 C7 1.442(5) . ?
N1 C11 1.293(5) . ?
N1 C12 1.486(4) . ?
N2 H2 0.9300 . ?
N2 C14 1.496(5) . ?
N2 C15 1.462(6) . ?
C1 C2 1.424(4) . ?
C1 C6 1.399(4) . ?
C2 C3 1.378(4) . ?
C3 H3 0.9500 . ?
C3 C4 1.406(5) . ?
C4 C5 1.378(5) . ?
C4 C8 1.541(5) . ?
C5 H5 0.9500 . ?
C5 C6 1.427(5) . ?
C6 C11 1.453(4) . ?
C7 H7a 0.9800 . ?
C7 H7b 0.9800 . ?
C7 H7c 0.9800 . ?
C8 H8a 0.9900 . ?
C8 H8b 0.9900 . ?
C8 C9 1.466(6) . ?
C9 H9 0.9500 . ?
C9 C10 1.356(5) . ?
C10 H10a 0.9500 . ?
C10 H10b 0.9500 . ?
C11 H11 0.9500 . ?
C12 H12a 0.9900 . ?
C12 H12b 0.9900 . ?
C12 C13 1.523(5) . ?
C13 H13a 0.9900 . ?
C13 H13b 0.9900 . ?
C13 C14 1.519(7) . ?
C14 H14a 0.9900 . ?
C14 H14b 0.9900 . ?
C15 C15 1.525(10) 2_655 ?
C15 H15a 0.9900 . ?
C15 H15b 0.9900 . ?
F1 B6 1.343(9) . ?
F1 B6 1.343(9) 2_665 ?
F2 B6 1.635(11) . ?
F2 B6 1.378(12) 2_665 ?
F2 F4 0.672(6) 2_665 ?
F3 B6 1.395(9) . ?
F3 F4 1.592(9) . ?
B6 B6 0.626(17) 2_665 ?
B6 F4 0.852(11) . ?
B6 F4 1.231(12) 2_665 ?
F4 F4 1.597(14) 2_665 ?

loop_
_geom_torsion_atom_site_label_1
_geom_torsion_atom_site_label_2
_geom_torsion_atom_site_label_3
_geom_torsion_atom_site_label_4
_geom_torsion
_geom_torsion_site_symmetry_1
_geom_torsion_site_symmetry_2
_geom_torsion_site_symmetry_3
_geom_torsion_site_symmetry_4
_geom_torsion_publ_flag
Mn1 O1 C1 C2 -156.5(3) . . . . ?
Mn1 O1 C1 C2 -156.5(3) 2_655 . . . ?
Mn1 O1 C1 C6 25.2(3) . . . . ?
Mn1 O1 C1 C6 25.2(3) 2_655 . . . ?
Mn1 N1 C11 C6 -5.3(3) . . . . ?
Mn1 N1 C11 C6 -5.3(3) 2_655 . . . ?
Mn1 N1 C12 C13 66.8(3) 2_655 . . . ?
Mn1 N1 C12 C13 66.8(3) . . . . ?
Mn1 N2 C14 C13 -56.6(3) . . . . ?
Mn1 N2 C14 C13 -56.6(3) 2_655 . . . ?
Mn1 N2 C15 C15 41.5(3) . 2_655 2_655 . ?
Mn1 N2 C15 C15 41.5(3) . . . 2_655 ?
O1 C1 C2 O2 3.5(4) . . . . ?
O1 C1 C2 C3 -177.1(4) . . . . ?
O1 C1 C6 C5 177.4(4) . . . . ?
O1 C1 C6 C11 7.1(4) . . . . ?
O2 C2 C1 C6 -178.1(3) . . . . ?
O2 C2 C3 C4 178.2(4) . . . . ?
N1 C11 C6 C1 -16.7(4) . . . . ?
N1 C11 C6 C5 172.8(4) . . . . ?
N1 C12 C13 C14 -67.9(4) . . . . ?
N2 C14 C13 C12 64.3(3) . . . . ?
N2 C15 C15 N2 -56.26(18) . . 2_655 2_655 ?
C1 C2 C3 C4 -1.1(5) . . . . ?
C1 C6 C5 C4 0.3(5) . . . . ?
C2 C3 C4 C5 0.5(5) . . . . ?
C2 C3 C4 C8 177.3(5) . . . . ?
C3 C4 C5 C6 -0.1(6) . . . . ?
C3 C4 C8 C9 70.2(5) . . . . ?
C4 C5 C6 C11 170.8(4) . . . . ?
C4 C8 C9 C10 -110.9(4) . . . . ?
F1 B6 F2 B6 60.6(17) . . . 2_665 ?
F1 B6 F2 B6 -82.0(18) . 2_665 . . ?
F1 B6 F2 B6 60.6(17) . 2_665 2_665 . ?
F1 B6 F2 B6 -82.0(18) . . 2_665 2_665 ?
F1 B6 F2 F4 161(2) . 2_665 . 2_665 ?
F1 B6 F2 F4 161(2) . . 2_665 . ?
F1 B6 F2 F4 99.4(13) . . . 2_665 ?
F1 B6 F2 F4 99.4(13) . 2_665 2_665 . ?
F1 B6 F3 F4 -143.5(14) 2_665 . . . ?
F1 B6 F3 F4 -143.5(14) . . . . ?
F1 B6 B6 F2 -120.4(4) . . 2_665 . ?
F1 B6 B6 F2 120.4(10) . 2_665 . . ?
F1 B6 B6 F2 120.4(10) . . 2_665 2_665 ?
F1 B6 B6 F2 -120.4(4) . 2_665 . 2_665 ?
F1 B6 B6 F3 92.4(8) . . 2_665 2_665 ?
F1 B6 B6 F3 92.4(8) . 2_665 . . ?
F1 B6 B6 F4 -141.7(6) . . 2_665 2_665 ?
F1 B6 B6 F4 142(2) . 2_665 . 2_665 ?
F1 B6 B6 F4 -141.7(6) . 2_665 . . ?
F1 B6 B6 F4 142(2) . . 2_665 . ?
F1 B6 F4 F2 -27.1(18) . . . 2_665 ?
F1 B6 F4 F2 -87.3(9) . . 2_665 . ?
F1 B6 F4 F2 -27.1(18) . 2_665 2_665 . ?
F1 B6 F4 F2 -87.3(9) . 2_665 . 2_665 ?
F1 B6 F4 F3 107.0(17) 2_665 . . . ?
F1 B6 F4 F3 59.7(6) . 2_665 . . ?
F1 B6 F4 F3 107.0(17) . . . . ?
F1 B6 F4 F3 59.7(6) . . 2_665 2_665 ?
F1 B6 F4 B6 39(2) . 2_665 . . ?
F1 B6 F4 B6 -96(2) . 2_665 2_665 . ?
F1 B6 F4 B6 -96(2) . . . 2_665 ?
F1 B6 F4 B6 39(2) . . 2_665 2_665 ?
F1 B6 F4 F4 153(2) . 2_665 . 2_665 ?
F1 B6 F4 F4 -136(2) . 2_665 2_665 . ?
F1 B6 F4 F4 153(2) . . 2_665 . ?
F1 B6 F4 F4 -136(2) . . . 2_665 ?
F2 B6 F2 B6 -84.1(15) . 2_665 2_665 . ?
F2 B6 F2 B6 57.0(15) . . 2_665 2_665 ?
F2 B6 F2 F4 -45.2(13) . 2_665 2_665 . ?
F2 B6 F2 F4 -60(2) . . 2_665 . ?
F2 B6 F3 F4 108.2(11) . . . . ?
F2 B6 F3 F4 -16.1(8) 2_665 . . . ?
F2 B6 B6 F2 119.1(4) . 2_665 . 2_665 ?
F2 B6 B6 F2 -119.1(13) . . 2_665 2_665 ?
F2 B6 B6 F3 -147.2(6) . . 2_665 2_665 ?
F2 B6 B6 F3 -28.1(12) . 2_665 . . ?
F2 B6 B6 F4 -98(3) . . 2_665 . ?
F2 B6 B6 F4 21(2) . 2_665 . 2_665 ?
F2 B6 B6 F4 -21.3(10) . . 2_665 2_665 ?
F2 B6 B6 F4 97.9(7) . 2_665 . . ?
F2 B6 F4 F2 141.0(8) . 2_665 . 2_665 ?
F2 B6 F4 F2 128.5(10) . . . 2_665 ?
F2 B6 F4 F3 -97.4(9) . . . . ?
F2 B6 F4 F3 -72.0(6) . 2_665 . . ?
F2 B6 F4 F3 147.0(8) . . 2_665 2_665 ?
F2 B6 F4 F3 134.1(11) 2_665 . . . ?
F2 B6 F4 B6 126.6(19) . . 2_665 2_665 ?
F2 B6 F4 B6 -92.4(19) . 2_665 . . ?
F2 B6 F4 B6 -69(3) . 2_665 2_665 . ?
F2 B6 F4 B6 59.1(19) . . . 2_665 ?
F2 B6 F4 F4 -119.3(15) . . 2_665 . ?
F2 B6 F4 F4 -108.5(15) . 2_665 2_665 . ?
F2 B6 F4 F4 20.0(10) . . . 2_665 ?
F2 B6 F4 F4 21.8(15) . 2_665 . 2_665 ?
F2 F4 F3 B6 117.5(19) 2_665 . . . ?
F2 F4 B6 F2 141.0(10) . 2_665 . 2_665 ?
F2 F4 B6 F2 128.5(14) 2_665 . . . ?
F2 F4 B6 F3 28.6(11) . 2_665 . . ?
F2 F4 B6 F3 -134.1(16) 2_665 . . . ?
F2 F4 B6 B6 -127(3) . 2_665 . 2_665 ?
F2 F4 B6 B6 69.3(19) . 2_665 2_665 . ?
F2 F4 B6 F4 119.3(13) . 2_665 . . ?
F2 F4 B6 F4 108.5(13) . 2_665 2_665 . ?
F2 F4 F4 F2 167.20(10) . 2_665 . 2_665 ?
F2 F4 F4 F3 -28.2(12) . 2_665 . . ?
F2 F4 F4 B6 -79.2(18) . 2_665 . . ?
F2 F4 F4 B6 -113.6(18) . 2_665 . 2_665 ?
F3 B6 B6 F3 -175.3(3) . . 2_665 2_665 ?
F3 B6 B6 F4 -126(2) . . 2_665 . ?
F3 B6 B6 F4 -49.4(12) . . 2_665 2_665 ?
F3 B6 F4 F3 175.6(8) . . 2_665 2_665 ?
F3 B6 F4 B6 157(2) . . . 2_665 ?
F3 B6 F4 B6 155(2) . . 2_665 2_665 ?
F3 B6 F4 F4 -90.7(17) . . 2_665 . ?
F3 B6 F4 F4 117.4(13) . . . 2_665 ?
F3 F4 B6 F3 175.6(3) . . 2_665 2_665 ?
F3 F4 B6 B6 -156.6(12) . . . 2_665 ?
F3 F4 B6 B6 20(3) . . 2_665 . ?
F3 F4 B6 F4 -117.4(6) . . . 2_665 ?
F3 F4 B6 F4 -93.8(7) . . 2_665 2_665 ?
F3 F4 F4 F3 136.3 . . 2_665 2_665 ?
F3 F4 F4 B6 51.0(16) . . 2_665 . ?
F3 F4 F4 B6 85.4(12) . . 2_665 2_665 ?
B6 B6 F4 F4 -39.2(17) . 2_665 2_665 . ?
B6 B6 F4 F4 114(3) . 2_665 . 2_665 ?
B6 F4 B6 F4 39(2) . 2_665 2_665 . ?
B6 F4 B6 F4 -114.1(15) . . 2_665 2_665 ?
B6 F4 F4 B6 -34.4(16) . 2_665 . 2_665 ?
B6 F4 F4 B6 34.4(8) . . 2_665 2_665 ?

loop_
_restr_distance_atom_site_label_1
_restr_distance_atom_site_label_2
_restr_distance_site_symmetry_2
_restr_distance_target
_restr_distance_target_weight_param
_restr_distance_diff
B6 F2 1 1.3500 0.0200 -0.2846
B6 F3 1 1.3500 0.0200 -0.0451

loop_
_restr_U_iso_atom_site_label
_restr_U_iso_weight_param
F1 0.0100
F2 0.0100
F3 0.0050
B6 0.0050

loop_
_twin_individual_id
_twin_individual_mass_fraction_refined
1 0.95(3)
2 0.05(3)

loop_
_restr_rigu_atom_site_label_1
_restr_rigu_atom_site_label_2
_restr_rigu_target_weight_param
_restr_rigu_u13_diff
_restr_rigu_u23_diff
_restr_rigu_u33_diff
F1 F2 0.002000 0.021677 -0.030565 0.004106
F1 F3 0.002000 0.007585 -0.022288 0.003774
F1 B6 0.002000 -0.003400 0.005722 0.004379
F2 F3 0.002000 0.005263 0.006341 0.015107
F2 B6 0.002000 0.001785 -0.010912 0.012613
F3 B6 0.002000 -0.006052 -0.000575 0.003133
